data_2222688
loop_
_publ_author_name
'Choi, Hong Dae'
'Seo, Pil Ja'
'Son, Byeng Wha'
'Lee, Uk'

_publ_section_title
;
 7-Bromo-2-phenyl-1-(phenylsulfinyl)naphtho[2,1-<i>b</i>]furan benzene
 hemisolvate
;
_journal_coeditor_code FL2249
_journal_issue 8
_journal_name_full 'Acta Crystallographica Section E'
_journal_page_first o1812
_journal_paper_doi 10.1107/S1600536809025860
_journal_volume 65
_journal_year 2009
_chemical_formula_iupac 'C24 H15 Br O2 S, 0.5C6 H6'
_chemical_formula_moiety 'C24 H15 Br O2 S, 0.5(C6 H6)'
_chemical_formula_sum 'C27 H18 Br O2 S'
_chemical_formula_weight 486.38
_chemical_name_systematic
;
7-Bromo-2-phenyl-1-(phenylsulfinyl)naphtho[2,1-<i>b</i>]furan benzene
hemisolvate
;
_space_group_IT_number 2
_symmetry_cell_setting triclinic
_symmetry_space_group_name_Hall '-P 1'
_symmetry_space_group_name_H-M 'P -1'
_atom_sites_solution_hydrogens difmap
_atom_sites_solution_primary direct
_atom_sites_solution_secondary difmap
_cell_angle_alpha 80.656(2)
_cell_angle_beta 86.431(2)
_cell_angle_gamma 75.377(2)
_cell_formula_units_Z 2
_cell_length_a 8.1540(10)
_cell_length_b 10.268(2)
_cell_length_c 13.771(2)
_cell_measurement_reflns_used 3339
_cell_measurement_temperature 298(2)
_cell_measurement_theta_max 26.39
_cell_measurement_theta_min 2.37
_cell_volume 1100.6(3)
_computing_cell_refinement 'SAINT (Bruker, 2001)'
_computing_data_collection 'SMART (Bruker, 2001)'
_computing_data_reduction 'SAINT (Bruker, 2001)'
_computing_molecular_graphics 'ORTEP-3 (Farrugia, 1997) and DIAMOND (Brandenburg, 1998)'
_computing_publication_material 'SHELXL97 (Sheldrick, 2008)'
_computing_structure_refinement 'SHELXL97 (Sheldrick, 2008)'
_computing_structure_solution 'SHELXS97 (Sheldrick, 2008)'
_diffrn_ambient_temperature 298(2)
_diffrn_detector_area_resol_mean 10.0
_diffrn_measured_fraction_theta_full 0.995
_diffrn_measured_fraction_theta_max 0.995
_diffrn_measurement_device_type 'Bruker SMART CCD'
_diffrn_measurement_method '\f and \w'
_diffrn_radiation_monochromator graphite
_diffrn_radiation_source 'fine-focus sealed tube'
_diffrn_radiation_type MoK\a
_diffrn_radiation_wavelength 0.71073
_diffrn_reflns_av_R_equivalents 0.0215
_diffrn_reflns_av_sigmaI/netI 0.0327
_diffrn_reflns_limit_h_max 9
_diffrn_reflns_limit_h_min -9
_diffrn_reflns_limit_k_max 12
_diffrn_reflns_limit_k_min -12
_diffrn_reflns_limit_l_max 16
_diffrn_reflns_limit_l_min -16
_diffrn_reflns_number 8221
_diffrn_reflns_theta_full 25.00
_diffrn_reflns_theta_max 25.00
_diffrn_reflns_theta_min 1.50
_exptl_absorpt_coefficient_mu 1.984
_exptl_absorpt_correction_T_max 0.8263
_exptl_absorpt_correction_T_min 0.5041
_exptl_absorpt_correction_type multi-scan
_exptl_absorpt_process_details '(SADABS; Sheldrick, 1999)'
_exptl_crystal_colour colorless
_exptl_crystal_density_diffrn 1.468
_exptl_crystal_density_method 'not measured'
_exptl_crystal_description block
_exptl_crystal_F_000 494
_exptl_crystal_size_max 0.40
_exptl_crystal_size_mid 0.10
_exptl_crystal_size_min 0.10
_refine_diff_density_max 0.411
_refine_diff_density_min -0.735
_refine_ls_extinction_method none
_refine_ls_goodness_of_fit_ref 1.055
_refine_ls_hydrogen_treatment constr
_refine_ls_matrix_type full
_refine_ls_number_parameters 280
_refine_ls_number_reflns 3870
_refine_ls_number_restraints 3
_refine_ls_restrained_S_all 1.059
_refine_ls_R_factor_all 0.0543
_refine_ls_R_factor_gt 0.0352
_refine_ls_shift/su_max 0.000
_refine_ls_shift/su_mean 0.000
_refine_ls_structure_factor_coef Fsqd
_refine_ls_weighting_details 'calc w=1/[\s^2^(Fo^2^)+(0.0375P)^2^+0.6613P] where P=(Fo^2^+2Fc^2^)/3'
_refine_ls_weighting_scheme calc
_refine_ls_wR_factor_gt 0.0808
_refine_ls_wR_factor_ref 0.0909
_reflns_number_gt 2968
_reflns_number_total 3870
_reflns_threshold_expression I>2\s(I)
_cod_data_source_file fl2249.cif
_cod_data_source_block I
_cod_depositor_comments
;
The following automatic conversions were performed:
'_symmetry_cell_setting' value 'Triclinic' changed to 'triclinic'
according to '/home/saulius/struct/CIF-dictionaries/cif_core.dic'
dictionary named 'cif_core.dic' version 2.4.1 from 2010-06-29.

Automatic conversion script
Id: cif_fix_enum 1527 2010-12-29 10:47:43Z saulius 

The following automatic conversions were performed:

'_symmetry_cell_setting' value 'Triclinic' changed to 'triclinic'
according to /home/saulius/struct/CIF-dictionaries/cif_core.dic
dictionary named 'cif_core.dic' version 2.4.1 from 2010-06-29.

Automatic conversion script
Id: cif_fix_values 1715 2011-07-08 13:25:40Z adriana 
;
_cod_original_sg_symbol_Hall '-p 1'
_cod_database_code 2222688
_cod_database_fobs_code 2222688

loop_
_symmetry_equiv_pos_as_xyz
'x, y, z'
'-x, -y, -z'

loop_
_atom_site_type_symbol
_atom_site_label
_atom_site_fract_x
_atom_site_fract_y
_atom_site_fract_z
_atom_site_U_iso_or_equiv
_atom_site_adp_type
_atom_site_calc_flag
_atom_site_refinement_flags
_atom_site_occupancy
_atom_site_disorder_assembly
_atom_site_disorder_group
Br Br 1.02842(5) 0.72284(4) 0.21176(3) 0.06839(16) Uani d . 1 . .
S S 0.47922(8) 0.81504(7) 0.68119(5) 0.03579(18) Uani d . 1 . .
O O1 0.5475(2) 0.41820(18) 0.70208(14) 0.0414(5) Uani d . 1 . .
O O2 0.4093(2) 0.90091(19) 0.58833(15) 0.0458(5) Uani d . 1 . .
C C1 0.5365(3) 0.6416(3) 0.66622(19) 0.0329(6) Uani d . 1 . .
C C2 0.6310(3) 0.5754(3) 0.58705(19) 0.0338(6) Uani d . 1 . .
C C3 0.7147(3) 0.6160(3) 0.4973(2) 0.0351(6) Uani d . 1 . .
C C4 0.7098(4) 0.7522(3) 0.4566(2) 0.0402(7) Uani d . 1 . .
H H4 0.6442 0.8226 0.4874 0.048 Uiso calc R 1 . .
C C5 0.8001(4) 0.7824(3) 0.3723(2) 0.0440(7) Uani d . 1 . .
H H5 0.7966 0.8725 0.3465 0.053 Uiso calc R 1 . .
C C6 0.8974(4) 0.6769(4) 0.3254(2) 0.0459(7) Uani d . 1 . .
C C7 0.8991(4) 0.5447(3) 0.3587(2) 0.0475(8) Uani d . 1 . .
H H7 0.9617 0.4767 0.3246 0.057 Uiso calc R 1 . .
C C8 0.8064(3) 0.5098(3) 0.4450(2) 0.0395(7) Uani d . 1 . .
C C9 0.8021(4) 0.3721(3) 0.4790(2) 0.0486(8) Uani d . 1 . .
H H9 0.8611 0.3048 0.4432 0.058 Uiso calc R 1 . .
C C10 0.7148(4) 0.3359(3) 0.5616(2) 0.0475(7) Uani d . 1 . .
H H10 0.7102 0.2460 0.5823 0.057 Uiso calc R 1 . .
C C11 0.6323(3) 0.4400(3) 0.6141(2) 0.0386(6) Uani d . 1 . .
C C12 0.4902(3) 0.5427(3) 0.7334(2) 0.0362(6) Uani d . 1 . .
C C13 0.3985(3) 0.5386(3) 0.8286(2) 0.0369(6) Uani d . 1 . .
C C14 0.3248(4) 0.4299(3) 0.8606(2) 0.0483(8) Uani d . 1 . .
H H14 0.3349 0.3620 0.8218 0.058 Uiso calc R 1 . .
C C15 0.2368(4) 0.4225(4) 0.9498(2) 0.0558(9) Uani d . 1 . .
H H15 0.1892 0.3491 0.9708 0.067 Uiso calc R 1 . .
C C16 0.2190(4) 0.5227(4) 1.0078(2) 0.0545(8) Uani d . 1 . .
H H16 0.1571 0.5184 1.0668 0.065 Uiso calc R 1 . .
C C17 0.2934(4) 0.6293(3) 0.9780(2) 0.0487(8) Uani d . 1 . .
H H17 0.2833 0.6964 1.0176 0.058 Uiso calc R 1 . .
C C18 0.3836(4) 0.6372(3) 0.8893(2) 0.0438(7) Uani d . 1 . .
H H18 0.4345 0.7091 0.8702 0.053 Uiso calc R 1 . .
C C19 0.6897(3) 0.8360(3) 0.6940(2) 0.0360(6) Uani d . 1 . .
C C20 0.7429(4) 0.9400(3) 0.6352(2) 0.0482(8) Uani d . 1 . .
H H20 0.6740 0.9970 0.5864 0.058 Uiso calc R 1 . .
C C21 0.9020(4) 0.9576(4) 0.6506(3) 0.0625(9) Uani d . 1 . .
H H21 0.9417 1.0254 0.6101 0.075 Uiso calc R 1 . .
C C22 1.0016(4) 0.8762(4) 0.7248(3) 0.0636(10) Uani d . 1 . .
H H22 1.1070 0.8903 0.7353 0.076 Uiso calc R 1 . .
C C23 0.9455(4) 0.7741(4) 0.7834(3) 0.0593(9) Uani d . 1 . .
H H23 1.0130 0.7191 0.8337 0.071 Uiso calc R 1 . .
C C24 0.7895(4) 0.7527(3) 0.7681(2) 0.0476(7) Uani d . 1 . .
H H24 0.7519 0.6829 0.8074 0.057 Uiso calc R 1 . .
C C25 0.599(4) 0.0294(11) 0.9196(17) 0.195(5) Uani d D 1 . .
H H25 0.6656 0.0503 0.8648 0.233 Uiso calc R 1 . .
C C26 0.432(5) 0.0346(11) 0.9090(14) 0.191(5) Uani d D 1 . .
H H26 0.3862 0.0575 0.8466 0.229 Uiso calc R 1 . .
C C27 0.3318(17) 0.0065(14) 0.989(3) 0.204(5) Uani d D 1 . .
H H27 0.2177 0.0118 0.9810 0.245 Uiso calc R 1 . .

loop_
_atom_site_aniso_label
_atom_site_aniso_U_11
_atom_site_aniso_U_22
_atom_site_aniso_U_33
_atom_site_aniso_U_12
_atom_site_aniso_U_13
_atom_site_aniso_U_23
Br 0.0633(2) 0.1022(3) 0.0468(2) -0.0310(2) 0.01776(16) -0.02234(19)
S 0.0340(4) 0.0318(4) 0.0395(4) -0.0043(3) 0.0015(3) -0.0064(3)
O1 0.0450(11) 0.0316(10) 0.0488(12) -0.0119(9) 0.0004(9) -0.0058(9)
O2 0.0412(11) 0.0394(11) 0.0493(12) -0.0007(9) -0.0051(9) 0.0019(9)
C1 0.0308(14) 0.0307(14) 0.0374(15) -0.0069(11) -0.0039(11) -0.0050(12)
C2 0.0304(14) 0.0321(15) 0.0382(15) -0.0040(11) -0.0042(11) -0.0078(12)
C3 0.0296(14) 0.0386(16) 0.0379(15) -0.0054(12) -0.0032(11) -0.0122(13)
C4 0.0390(15) 0.0408(17) 0.0406(16) -0.0072(13) 0.0020(12) -0.0109(13)
C5 0.0438(16) 0.0482(18) 0.0411(17) -0.0133(14) 0.0013(13) -0.0081(14)
C6 0.0370(16) 0.067(2) 0.0376(16) -0.0148(15) 0.0028(13) -0.0161(15)
C7 0.0379(16) 0.061(2) 0.0458(18) -0.0050(15) -0.0007(13) -0.0255(16)
C8 0.0324(14) 0.0437(17) 0.0432(16) -0.0031(13) -0.0054(12) -0.0172(14)
C9 0.0453(17) 0.0418(18) 0.059(2) -0.0006(14) -0.0038(15) -0.0248(15)
C10 0.0506(18) 0.0345(17) 0.058(2) -0.0077(14) -0.0061(15) -0.0115(15)
C11 0.0372(15) 0.0357(16) 0.0438(16) -0.0082(13) -0.0051(13) -0.0081(13)
C12 0.0324(14) 0.0357(16) 0.0409(16) -0.0086(12) -0.0059(12) -0.0050(13)
C13 0.0325(14) 0.0393(16) 0.0380(16) -0.0101(12) -0.0064(12) 0.0008(13)
C14 0.0516(18) 0.0526(19) 0.0446(18) -0.0212(15) -0.0074(14) -0.0030(15)
C15 0.058(2) 0.062(2) 0.0495(19) -0.0296(17) 0.0002(16) 0.0068(17)
C16 0.0504(19) 0.070(2) 0.0393(17) -0.0151(17) 0.0028(14) 0.0013(17)
C17 0.0518(18) 0.0525(19) 0.0388(17) -0.0080(15) -0.0019(14) -0.0061(14)
C18 0.0456(17) 0.0441(17) 0.0413(17) -0.0136(14) -0.0035(13) -0.0004(14)
C19 0.0354(14) 0.0325(15) 0.0400(16) -0.0052(12) -0.0016(12) -0.0097(12)
C20 0.0523(19) 0.0350(17) 0.058(2) -0.0147(14) -0.0078(15) 0.0010(14)
C21 0.059(2) 0.050(2) 0.084(3) -0.0277(18) 0.0003(19) -0.0043(19)
C22 0.0402(18) 0.060(2) 0.096(3) -0.0156(17) -0.0098(19) -0.018(2)
C23 0.0481(19) 0.058(2) 0.069(2) -0.0060(17) -0.0187(17) -0.0054(18)
C24 0.0461(18) 0.0440(18) 0.0513(19) -0.0105(15) -0.0059(14) -0.0023(15)
C25 0.28(2) 0.110(6) 0.176(15) 0.006(9) 0.013(10) -0.058(7)
C26 0.268(19) 0.109(6) 0.179(15) 0.019(10) -0.068(14) -0.052(8)
C27 0.211(11) 0.117(7) 0.281(16) 0.002(8) -0.05(2) -0.074(10)

loop_
_atom_type_symbol
_atom_type_description
_atom_type_scat_dispersion_real
_atom_type_scat_dispersion_imag
_atom_type_scat_source
C C 0.0033 0.0016 'International Tables Vol C Tables 4.2.6.8 and 6.1.1.4'
H H 0.0000 0.0000 'International Tables Vol C Tables 4.2.6.8 and 6.1.1.4'
O O 0.0106 0.0060 'International Tables Vol C Tables 4.2.6.8 and 6.1.1.4'
S S 0.1246 0.1234 'International Tables Vol C Tables 4.2.6.8 and 6.1.1.4'
Br Br -0.2901 2.4595 'International Tables Vol C Tables 4.2.6.8 and 6.1.1.4'

loop_
_geom_angle_atom_site_label_1
_geom_angle_atom_site_label_2
_geom_angle_atom_site_label_3
_geom_angle_site_symmetry_1
_geom_angle_site_symmetry_3
_geom_angle
_geom_angle_publ_flag
O2 S C1 . . 110.10(12) ?
O2 S C19 . . 107.93(12) ?
C1 S C19 . . 97.94(12) ?
C11 O1 C12 . . 106.8(2) ?
C12 C1 C2 . . 107.4(2) ?
C12 C1 S . . 122.2(2) ?
C2 C1 S . . 130.4(2) ?
C11 C2 C3 . . 119.0(2) ?
C11 C2 C1 . . 104.3(2) ?
C3 C2 C1 . . 136.7(2) ?
C4 C3 C2 . . 124.6(2) ?
C4 C3 C8 . . 118.6(3) ?
C2 C3 C8 . . 116.7(3) ?
C5 C4 C3 . . 121.0(3) ?
C5 C4 H4 . . 119.5 ?
C3 C4 H4 . . 119.5 ?
C4 C5 C6 . . 119.6(3) ?
C4 C5 H5 . . 120.2 ?
C6 C5 H5 . . 120.2 ?
C7 C6 C5 . . 121.6(3) ?
C7 C6 Br . . 120.2(2) ?
C5 C6 Br . . 118.2(2) ?
C6 C7 C8 . . 120.4(3) ?
C6 C7 H7 . . 119.8 ?
C8 C7 H7 . . 119.8 ?
C7 C8 C9 . . 121.1(3) ?
C7 C8 C3 . . 118.6(3) ?
C9 C8 C3 . . 120.3(3) ?
C10 C9 C8 . . 122.2(3) ?
C10 C9 H9 . . 118.9 ?
C8 C9 H9 . . 118.9 ?
C9 C10 C11 . . 116.7(3) ?
C9 C10 H10 . . 121.7 ?
C11 C10 H10 . . 121.7 ?
O1 C11 C2 . . 111.6(2) ?
O1 C11 C10 . . 123.5(3) ?
C2 C11 C10 . . 124.9(3) ?
C1 C12 O1 . . 109.9(2) ?
C1 C12 C13 . . 135.7(3) ?
O1 C12 C13 . . 114.5(2) ?
C18 C13 C14 . . 118.3(3) ?
C18 C13 C12 . . 123.1(3) ?
C14 C13 C12 . . 118.6(3) ?
C15 C14 C13 . . 120.4(3) ?
C15 C14 H14 . . 119.8 ?
C13 C14 H14 . . 119.8 ?
C16 C15 C14 . . 120.7(3) ?
C16 C15 H15 . . 119.7 ?
C14 C15 H15 . . 119.7 ?
C17 C16 C15 . . 119.6(3) ?
C17 C16 H16 . . 120.2 ?
C15 C16 H16 . . 120.2 ?
C16 C17 C18 . . 120.3(3) ?
C16 C17 H17 . . 119.8 ?
C18 C17 H17 . . 119.8 ?
C17 C18 C13 . . 120.7(3) ?
C17 C18 H18 . . 119.7 ?
C13 C18 H18 . . 119.7 ?
C20 C19 C24 . . 121.2(3) ?
C20 C19 S . . 119.9(2) ?
C24 C19 S . . 118.7(2) ?
C19 C20 C21 . . 118.4(3) ?
C19 C20 H20 . . 120.8 ?
C21 C20 H20 . . 120.8 ?
C22 C21 C20 . . 120.8(3) ?
C22 C21 H21 . . 119.6 ?
C20 C21 H21 . . 119.6 ?
C23 C22 C21 . . 119.9(3) ?
C23 C22 H22 . . 120.0 ?
C21 C22 H22 . . 120.0 ?
C22 C23 C24 . . 120.3(3) ?
C22 C23 H23 . . 119.8 ?
C24 C23 H23 . . 119.8 ?
C23 C24 C19 . . 119.3(3) ?
C23 C24 H24 . . 120.3 ?
C19 C24 H24 . . 120.3 ?
C26 C25 C27 . 2_657 119.8(11) ?
C26 C25 H25 . . 120.1 ?
C27 C25 H25 2_657 . 120.1 ?
C25 C26 C27 . . 120.9(12) ?
C25 C26 H26 . . 119.5 ?
C27 C26 H26 . . 119.5 ?
C26 C27 C25 . 2_657 119.3(11) ?
C26 C27 H27 . . 120.4 ?
C25 C27 H27 2_657 . 120.4 ?

loop_
_geom_bond_atom_site_label_1
_geom_bond_atom_site_label_2
_geom_bond_site_symmetry_2
_geom_bond_distance
_geom_bond_publ_flag
Br C6 . 1.902(3) ?
S O2 . 1.486(2) ?
S C1 . 1.767(3) ?
S C19 . 1.805(3) ?
O1 C11 . 1.371(3) ?
O1 C12 . 1.375(3) ?
C1 C12 . 1.369(4) ?
C1 C2 . 1.455(4) ?
C2 C11 . 1.377(4) ?
C2 C3 . 1.428(4) ?
C3 C4 . 1.411(4) ?
C3 C8 . 1.429(4) ?
C4 C5 . 1.370(4) ?
C4 H4 . 0.9300 ?
C5 C6 . 1.396(4) ?
C5 H5 . 0.9300 ?
C6 C7 . 1.357(4) ?
C7 C8 . 1.414(4) ?
C7 H7 . 0.9300 ?
C8 C9 . 1.423(4) ?
C9 C10 . 1.354(4) ?
C9 H9 . 0.9300 ?
C10 C11 . 1.396(4) ?
C10 H10 . 0.9300 ?
C12 C13 . 1.468(4) ?
C13 C18 . 1.391(4) ?
C13 C14 . 1.396(4) ?
C14 C15 . 1.385(4) ?
C14 H14 . 0.9300 ?
C15 C16 . 1.376(5) ?
C15 H15 . 0.9300 ?
C16 C17 . 1.375(4) ?
C16 H16 . 0.9300 ?
C17 C18 . 1.388(4) ?
C17 H17 . 0.9300 ?
C18 H18 . 0.9300 ?
C19 C20 . 1.376(4) ?
C19 C24 . 1.379(4) ?
C20 C21 . 1.387(4) ?
C20 H20 . 0.9300 ?
C21 C22 . 1.373(5) ?
C21 H21 . 0.9300 ?
C22 C23 . 1.371(5) ?
C22 H22 . 0.9300 ?
C23 C24 . 1.379(4) ?
C23 H23 . 0.9300 ?
C24 H24 . 0.9300 ?
C25 C26 . 1.37(5) ?
C25 C27 2_657 1.37(4) ?
C25 H25 . 0.9300 ?
C26 C27 . 1.37(4) ?
C26 H26 . 0.9300 ?
C27 C25 2_657 1.37(4) ?
C27 H27 . 0.9300 ?

loop_
_geom_hbond_atom_site_label_D
_geom_hbond_atom_site_label_H
_geom_hbond_atom_site_label_A
_geom_hbond_site_symmetry_A
_geom_hbond_distance_DH
_geom_hbond_distance_HA
_geom_hbond_distance_DA
_geom_hbond_angle_DHA
C23 H23 Cg1 1_655 0.93 2.87 3.740(4) 156.3
C20 H20 O2 2_676 0.93 2.52 3.392(4) 155.4

loop_
_geom_torsion_atom_site_label_1
_geom_torsion_atom_site_label_2
_geom_torsion_atom_site_label_3
_geom_torsion_atom_site_label_4
_geom_torsion_site_symmetry_1
_geom_torsion_site_symmetry_2
_geom_torsion_site_symmetry_3
_geom_torsion_site_symmetry_4
_geom_torsion
_geom_torsion_publ_flag
O2 S C1 C12 . . . . -132.3(2) ?
C19 S C1 C12 . . . . 115.2(2) ?
O2 S C1 C2 . . . . 46.3(3) ?
C19 S C1 C2 . . . . -66.2(3) ?
C12 C1 C2 C11 . . . . 0.4(3) ?
S C1 C2 C11 . . . . -178.4(2) ?
C12 C1 C2 C3 . . . . -179.2(3) ?
S C1 C2 C3 . . . . 2.0(5) ?
C11 C2 C3 C4 . . . . 173.8(3) ?
C1 C2 C3 C4 . . . . -6.6(5) ?
C11 C2 C3 C8 . . . . -4.8(4) ?
C1 C2 C3 C8 . . . . 174.8(3) ?
C2 C3 C4 C5 . . . . 177.0(3) ?
C8 C3 C4 C5 . . . . -4.4(4) ?
C3 C4 C5 C6 . . . . 0.6(4) ?
C4 C5 C6 C7 . . . . 3.0(4) ?
C4 C5 C6 Br . . . . -177.4(2) ?
C5 C6 C7 C8 . . . . -2.4(4) ?
Br C6 C7 C8 . . . . 177.9(2) ?
C6 C7 C8 C9 . . . . 177.7(3) ?
C6 C7 C8 C3 . . . . -1.5(4) ?
C4 C3 C8 C7 . . . . 4.9(4) ?
C2 C3 C8 C7 . . . . -176.4(2) ?
C4 C3 C8 C9 . . . . -174.4(3) ?
C2 C3 C8 C9 . . . . 4.3(4) ?
C7 C8 C9 C10 . . . . 179.7(3) ?
C3 C8 C9 C10 . . . . -1.0(4) ?
C8 C9 C10 C11 . . . . -1.7(4) ?
C12 O1 C11 C2 . . . . -0.3(3) ?
C12 O1 C11 C10 . . . . 177.2(3) ?
C3 C2 C11 O1 . . . . 179.7(2) ?
C1 C2 C11 O1 . . . . 0.0(3) ?
C3 C2 C11 C10 . . . . 2.2(4) ?
C1 C2 C11 C10 . . . . -177.5(3) ?
C9 C10 C11 O1 . . . . -176.0(3) ?
C9 C10 C11 C2 . . . . 1.2(4) ?
C2 C1 C12 O1 . . . . -0.6(3) ?
S C1 C12 O1 . . . . 178.36(17) ?
C2 C1 C12 C13 . . . . 178.5(3) ?
S C1 C12 C13 . . . . -2.6(4) ?
C11 O1 C12 C1 . . . . 0.5(3) ?
C11 O1 C12 C13 . . . . -178.8(2) ?
C1 C12 C13 C18 . . . . -22.7(5) ?
O1 C12 C13 C18 . . . . 156.3(3) ?
C1 C12 C13 C14 . . . . 158.2(3) ?
O1 C12 C13 C14 . . . . -22.7(3) ?
C18 C13 C14 C15 . . . . 1.1(4) ?
C12 C13 C14 C15 . . . . -179.8(3) ?
C13 C14 C15 C16 . . . . 0.7(5) ?
C14 C15 C16 C17 . . . . -1.8(5) ?
C15 C16 C17 C18 . . . . 1.1(5) ?
C16 C17 C18 C13 . . . . 0.7(5) ?
C14 C13 C18 C17 . . . . -1.8(4) ?
C12 C13 C18 C17 . . . . 179.1(3) ?
O2 S C19 C20 . . . . 13.1(3) ?
C1 S C19 C20 . . . . 127.3(2) ?
O2 S C19 C24 . . . . -171.6(2) ?
C1 S C19 C24 . . . . -57.4(2) ?
C24 C19 C20 C21 . . . . 1.5(5) ?
S C19 C20 C21 . . . . 176.7(2) ?
C19 C20 C21 C22 . . . . -2.2(5) ?
C20 C21 C22 C23 . . . . 1.4(6) ?
C21 C22 C23 C24 . . . . 0.0(6) ?
C22 C23 C24 C19 . . . . -0.7(5) ?
C20 C19 C24 C23 . . . . 0.0(5) ?
S C19 C24 C23 . . . . -175.3(2) ?
C27 C25 C26 C27 2_657 . . . 1.1(19) ?
C25 C26 C27 C25 . . . 2_657 -1.1(19) ?
